data_7040899
loop_
_publ_author_name
'Lin, Hua'
'Chen, Hong'
'Zheng, Yu-Jun'
'Yu, Ju-Song'
'Wu, Li-Ming'

_publ_section_title
;
 AXXTe12 (A = Rb, Cs; X(II) = Mn, Zn, Cd; X(III) = Ga, In): quaternary
 semiconducting tellurides with very low thermal conductivities.
;
_journal_issue 44
_journal_name_full 'Dalton transactions (Cambridge, England : 2003)'
_journal_page_first 17606
_journal_page_last 17609
_journal_paper_doi 10.1039/c6dt03630a
_journal_volume 45
_journal_year 2016
_chemical_formula_moiety 'Ga5 Mn4 Rb Te12'
_chemical_formula_sum 'Ga5 Mn4 Rb Te12'
_chemical_formula_weight 2185.03
_chemical_name_systematic
; 
 ? 
;
_space_group_IT_number 146
_symmetry_cell_setting trigonal
_symmetry_space_group_name_Hall 'R 3'
_symmetry_space_group_name_H-M 'R 3 :H'
_atom_sites_solution_primary direct
_atom_sites_solution_secondary difmap
_audit_creation_method SHELXL-97
_audit_update_record
;
2016-06-30 deposited with the CCDC.
2016-10-13 downloaded from the CCDC.
;
_cell_angle_alpha 90.00
_cell_angle_beta 90.00
_cell_angle_gamma 120.00
_cell_formula_units_Z 3
_cell_length_a 15.3432(6)
_cell_length_b 15.3432(6)
_cell_length_c 10.4161(8)
_cell_measurement_reflns_used 2245
_cell_measurement_temperature 293(2)
_cell_measurement_theta_max 27.4623
_cell_measurement_theta_min 2.4846
_cell_volume 2123.6(2)
_computing_cell_refinement 'CrystalClear (Rigaku Inc., 2007)'
_computing_data_collection 'CrystalClear (Rigaku Inc., 2007)'
_computing_data_reduction 'CrystalClear (Rigaku Inc., 2007)'
_computing_molecular_graphics 'Bruker SHELXTL'
_computing_publication_material 'Bruker SHELXTL'
_computing_structure_refinement 'SHELXL-97 (Sheldrick, 1997)'
_computing_structure_solution 'SHELXS-97 (Sheldrick, 1990)'
_diffrn_ambient_temperature 293(2)
_diffrn_detector_area_resol_mean 28.5714
_diffrn_measured_fraction_theta_full 0.961
_diffrn_measured_fraction_theta_max 0.961
_diffrn_measurement_device_type Saturn70
_diffrn_measurement_method CCD_Profile_fitting
_diffrn_radiation_monochromator graphite
_diffrn_radiation_source 'fine-focus sealed tube'
_diffrn_radiation_type MoK\a
_diffrn_radiation_wavelength 0.71073
_diffrn_reflns_av_R_equivalents 0.0358
_diffrn_reflns_av_sigmaI/netI 0.0279
_diffrn_reflns_limit_h_max 19
_diffrn_reflns_limit_h_min -19
_diffrn_reflns_limit_k_max 19
_diffrn_reflns_limit_k_min -18
_diffrn_reflns_limit_l_max 12
_diffrn_reflns_limit_l_min -13
_diffrn_reflns_number 4581
_diffrn_reflns_theta_full 27.46
_diffrn_reflns_theta_max 27.46
_diffrn_reflns_theta_min 3.64
_exptl_absorpt_coefficient_mu 20.216
_exptl_absorpt_correction_T_max 1.0000
_exptl_absorpt_correction_T_min 0.7620
_exptl_absorpt_correction_type multi-scan
_exptl_crystal_colour Black
_exptl_crystal_density_diffrn 5.126
_exptl_crystal_density_method 'not measured'
_exptl_crystal_description Block
_exptl_crystal_F_000 2748
_exptl_crystal_size_max 0.1100
_exptl_crystal_size_mid 0.1000
_exptl_crystal_size_min 0.0900
_refine_diff_density_max 2.792
_refine_diff_density_min -1.307
_refine_diff_density_rms 0.288
_refine_ls_abs_structure_details 'Flack H D (1983), Acta Cryst. A39, 876-881'
_refine_ls_abs_structure_Flack 0.00(4)
_refine_ls_extinction_method none
_refine_ls_goodness_of_fit_ref 1.038
_refine_ls_matrix_type full
_refine_ls_number_parameters 74
_refine_ls_number_reflns 2005
_refine_ls_number_restraints 5
_refine_ls_restrained_S_all 1.036
_refine_ls_R_factor_all 0.0294
_refine_ls_R_factor_gt 0.0285
_refine_ls_shift/su_max 0.003
_refine_ls_shift/su_mean 0.000
_refine_ls_structure_factor_coef Fsqd
_refine_ls_weighting_details 'calc w=1/[\s^2^(Fo^2^)+(0.0420P)^2^+14.5156P] where P=(Fo^2^+2Fc^2^)/3'
_refine_ls_weighting_scheme calc
_refine_ls_wR_factor_gt 0.0665
_refine_ls_wR_factor_ref 0.0669
_reflns_number_gt 1960
_reflns_number_total 2005
_reflns_threshold_expression >2sigma(I)
_cod_data_source_file c6dt03630a2.cif
_cod_data_source_block RbMn4Ga5Te12
_cod_depositor_comments
;
The following automatic conversions were performed:

'_exptl_absorpt_correction_type' value 'Multi-scan' changed to
'multi-scan' according to
/usr/data/users/saulius/crontab/automatic-downloads/rss-feeds/RSC/lib/dictionaries/cif_core.dic
dictionary named 'cif_core.dic' version 2.4.2 from 2011-04-26.

Automatic conversion script
Id: cif_fix_values 4268 2015-11-12 08:31:59Z antanas 

 Adding full bibliography for 7040898--7040901.cif.
;
_cod_original_sg_symbol_H-M R3
_cod_database_code 7040899

loop_
_symmetry_equiv_pos_as_xyz
'x, y, z'
'-y, x-y, z'
'-x+y, -x, z'
'x+2/3, y+1/3, z+1/3'
'-y+2/3, x-y+1/3, z+1/3'
'-x+y+2/3, -x+1/3, z+1/3'
'x+1/3, y+2/3, z+2/3'
'-y+1/3, x-y+2/3, z+2/3'
'-x+y+1/3, -x+2/3, z+2/3'

loop_
_atom_site_label
_atom_site_type_symbol
_atom_site_fract_x
_atom_site_fract_y
_atom_site_fract_z
_atom_site_U_iso_or_equiv
_atom_site_adp_type
_atom_site_occupancy
_atom_site_symmetry_multiplicity
_atom_site_calc_flag
_atom_site_refinement_flags
Rb1 Rb 0.0000 0.0000 0.5001(3) 0.0472(4) Uani 1 3 d S
Mn1 Mn 0.17909(7) 0.12852(6) 0.91973(11) 0.0215(2) Uani 0.5974(4) 1 d P
Mn2 Mn 0.31233(7) 0.08005(7) 0.24912(11) 0.0208(3) Uani 0.532(3) 1 d P
Mn3 Mn 0.23347(6) 0.30630(7) 0.24413(10) 0.0184(2) Uani 0.204(3) 1 d P
Ga1 Ga 0.17909(7) 0.12852(6) 0.91973(11) 0.0215(2) Uani 0.4026(4) 1 d P
Ga2 Ga 0.31233(7) 0.08005(7) 0.24912(11) 0.0208(3) Uani 0.468(3) 1 d P
Ga3 Ga 0.23347(6) 0.30630(7) 0.24413(10) 0.0184(2) Uani 0.796(3) 1 d P
Te1 Te 0.16781(5) 0.11876(4) 0.17699(6) 0.01980(15) Uani 1 1 d .
Te2 Te 0.21851(4) 0.29737(3) 0.49955(5) 0.01903(14) Uani 1 1 d .
Te3 Te 0.29718(4) 0.07228(5) 0.50495(4) 0.02059(17) Uani 1 1 d .
Te4 Te 0.05032(4) 0.17669(5) 0.81289(7) 0.02189(17) Uani 1 1 d .

loop_
_atom_site_aniso_label
_atom_site_aniso_U_11
_atom_site_aniso_U_22
_atom_site_aniso_U_33
_atom_site_aniso_U_23
_atom_site_aniso_U_13
_atom_site_aniso_U_12
Rb1 0.0486(5) 0.0486(5) 0.0445(9) 0.000 0.000 0.0243(3)
Mn1 0.0232(5) 0.0203(5) 0.0216(5) -0.0005(3) -0.0005(3) 0.0112(4)
Mn2 0.0211(5) 0.0195(4) 0.0198(5) -0.0016(3) -0.0030(3) 0.0086(3)
Mn3 0.0184(4) 0.0208(4) 0.0167(4) -0.0005(3) -0.0004(3) 0.0102(3)
Ga1 0.0232(5) 0.0203(5) 0.0216(5) -0.0005(3) -0.0005(3) 0.0112(4)
Ga2 0.0211(5) 0.0195(4) 0.0198(5) -0.0016(3) -0.0030(3) 0.0086(3)
Ga3 0.0184(4) 0.0208(4) 0.0167(4) -0.0005(3) -0.0004(3) 0.0102(3)
Te1 0.0190(2) 0.0187(2) 0.0224(4) -0.0032(2) -0.0041(3) 0.00995(18)
Te2 0.0204(2) 0.0245(2) 0.0158(3) 0.0016(2) 0.0010(2) 0.0140(2)
Te3 0.0256(3) 0.0173(3) 0.0166(3) -0.00022(19) 0.0003(2) 0.00903(19)
Te4 0.0211(3) 0.0242(3) 0.0222(4) 0.0057(3) 0.0018(2) 0.0127(2)

loop_
_atom_type_symbol
_atom_type_description
_atom_type_scat_dispersion_real
_atom_type_scat_dispersion_imag
_atom_type_scat_source
Mn Mn 0.3368 0.7283 'International Tables Vol C Tables 4.2.6.8 and 6.1.1.4'
Ga Ga 0.2307 1.6083 'International Tables Vol C Tables 4.2.6.8 and 6.1.1.4'
Te Te -0.5308 1.6751 'International Tables Vol C Tables 4.2.6.8 and 6.1.1.4'
Rb Rb -0.9393 2.9676 'International Tables Vol C Tables 4.2.6.8 and 6.1.1.4'

loop_
_geom_angle_atom_site_label_1
_geom_angle_atom_site_label_2
_geom_angle_atom_site_label_3
_geom_angle
_geom_angle_site_symmetry_1
_geom_angle_site_symmetry_3
Te4 Rb1 Te4 62.17(4) . 3
Te4 Rb1 Te4 62.17(4) . 2
Te4 Rb1 Te4 62.17(4) 3 2
Te4 Rb1 Te1 177.65(5) . 3
Te4 Rb1 Te1 119.871(10) 3 3
Te4 Rb1 Te1 119.559(14) 2 3
Te4 Rb1 Te1 119.559(14) . 2
Te4 Rb1 Te1 177.65(5) 3 2
Te4 Rb1 Te1 119.871(10) 2 2
Te1 Rb1 Te1 58.36(4) 3 2
Te4 Rb1 Te1 119.871(10) . .
Te4 Rb1 Te1 119.559(14) 3 .
Te4 Rb1 Te1 177.65(5) 2 .
Te1 Rb1 Te1 58.36(4) 3 .
Te1 Rb1 Te1 58.36(4) 2 .
Te4 Rb1 Te2 58.694(19) . .
Te4 Rb1 Te2 90.59(3) 3 .
Te4 Rb1 Te2 120.86(6) 2 .
Te1 Rb1 Te2 119.52(6) 3 .
Te1 Rb1 Te2 89.17(3) 2 .
Te1 Rb1 Te2 61.18(2) . .
Te4 Rb1 Te2 90.59(3) . 2
Te4 Rb1 Te2 120.86(6) 3 2
Te4 Rb1 Te2 58.694(19) 2 2
Te1 Rb1 Te2 89.17(3) 3 2
Te1 Rb1 Te2 61.18(2) 2 2
Te1 Rb1 Te2 119.52(6) . 2
Te2 Rb1 Te2 120.0 . 2
Te4 Rb1 Te2 120.86(6) . 3
Te4 Rb1 Te2 58.694(19) 3 3
Te4 Rb1 Te2 90.59(3) 2 3
Te1 Rb1 Te2 61.18(2) 3 3
Te1 Rb1 Te2 119.52(6) 2 3
Te1 Rb1 Te2 89.17(3) . 3
Te2 Rb1 Te2 120.0 . 3
Te2 Rb1 Te2 120.0 2 3
Te4 Rb1 Te3 120.27(6) . 3
Te4 Rb1 Te3 89.72(3) 3 3
Te4 Rb1 Te3 58.10(2) 2 3
Te1 Rb1 Te3 61.48(2) 3 3
Te1 Rb1 Te3 90.57(3) 2 3
Te1 Rb1 Te3 119.84(6) . 3
Te2 Rb1 Te3 178.52(3) . 3
Te2 Rb1 Te3 58.658(15) 2 3
Te2 Rb1 Te3 61.349(15) 3 3
Te4 Rb1 Te3 89.72(3) . .
Te4 Rb1 Te3 58.10(2) 3 .
Te4 Rb1 Te3 120.27(6) 2 .
Te1 Rb1 Te3 90.57(3) 3 .
Te1 Rb1 Te3 119.84(6) 2 .
Te1 Rb1 Te3 61.48(2) . .
Te2 Rb1 Te3 61.349(15) . .
Te2 Rb1 Te3 178.52(3) 2 .
Te2 Rb1 Te3 58.658(15) 3 .
Te3 Rb1 Te3 119.985(2) 3 .
Te4 Rb1 Te3 58.10(2) . 2
Te4 Rb1 Te3 120.27(6) 3 2
Te4 Rb1 Te3 89.72(3) 2 2
Te1 Rb1 Te3 119.84(6) 3 2
Te1 Rb1 Te3 61.48(2) 2 2
Te1 Rb1 Te3 90.57(3) . 2
Te2 Rb1 Te3 58.658(15) . 2
Te2 Rb1 Te3 61.349(15) 2 2
Te2 Rb1 Te3 178.52(3) 3 2
Te3 Rb1 Te3 119.985(2) 3 2
Te3 Rb1 Te3 119.985(2) . 2
Te4 Mn1 Te4 102.91(5) . 3
Te4 Mn1 Te1 113.26(4) . 1_556
Te4 Mn1 Te1 112.26(4) 3 1_556
Te4 Mn1 Te2 110.06(4) . 5
Te4 Mn1 Te2 104.82(4) 3 5
Te1 Mn1 Te2 112.77(4) 1_556 5
Te4 Mn2 Te3 117.99(4) 5_554 .
Te4 Mn2 Te1 112.61(4) 5_554 .
Te3 Mn2 Te1 103.11(4) . .
Te4 Mn2 Te3 107.80(4) 5_554 8_544
Te3 Mn2 Te3 106.07(4) . 8_544
Te1 Mn2 Te3 108.81(4) . 8_544
Te1 Mn3 Te2 119.60(4) . 9_554
Te1 Mn3 Te3 111.91(4) . 9_554
Te2 Mn3 Te3 104.73(4) 9_554 9_554
Te1 Mn3 Te2 103.50(4) . .
Te2 Mn3 Te2 112.13(4) 9_554 .
Te3 Mn3 Te2 104.07(3) 9_554 .
Mn3 Te1 Mn2 105.21(3) . .
Mn3 Te1 Ga1 103.07(4) . 1_554
Mn2 Te1 Ga1 104.79(4) . 1_554
Mn3 Te1 Mn1 103.07(4) . 1_554
Mn2 Te1 Mn1 104.79(4) . 1_554
Ga1 Te1 Mn1 0.00(4) 1_554 1_554
Mn3 Te1 Rb1 94.62(4) . .
Mn2 Te1 Rb1 94.44(3) . .
Ga1 Te1 Rb1 149.16(3) 1_554 .
Mn1 Te1 Rb1 149.16(3) 1_554 .
Ga3 Te2 Mn3 0.00(5) 5 5
Ga3 Te2 Mn3 105.01(3) 5 .
Mn3 Te2 Mn3 105.01(3) 5 .
Ga3 Te2 Ga1 103.42(3) 5 9_554
Mn3 Te2 Ga1 103.42(3) 5 9_554
Mn3 Te2 Ga1 107.47(4) . 9_554
Ga3 Te2 Mn1 103.42(3) 5 9_554
Mn3 Te2 Mn1 103.42(3) 5 9_554
Mn3 Te2 Mn1 107.47(4) . 9_554
Ga1 Te2 Mn1 0.00(6) 9_554 9_554
Ga3 Te2 Rb1 93.69(3) 5 .
Mn3 Te2 Rb1 93.69(3) 5 .
Mn3 Te2 Rb1 93.45(4) . .
Ga1 Te2 Rb1 148.10(3) 9_554 .
Mn1 Te2 Rb1 148.10(3) 9_554 .
Ga3 Te3 Mn3 0.00(6) 5 5
Ga3 Te3 Mn2 105.00(4) 5 .
Mn3 Te3 Mn2 105.00(4) 5 .
Ga3 Te3 Ga2 108.45(4) 5 6
Mn3 Te3 Ga2 108.45(4) 5 6
Mn2 Te3 Ga2 104.29(4) . 6
Ga3 Te3 Mn2 108.45(4) 5 6
Mn3 Te3 Mn2 108.45(4) 5 6
Mn2 Te3 Mn2 104.29(4) . 6
Ga2 Te3 Mn2 0.00(6) 6 6
Ga3 Te3 Rb1 92.83(3) 5 .
Mn3 Te3 Rb1 92.83(3) 5 .
Mn2 Te3 Rb1 93.43(5) . .
Ga2 Te3 Rb1 147.21(3) 6 .
Mn2 Te3 Rb1 147.21(3) 6 .
Ga2 Te4 Mn2 0.00(6) 9 9
Ga2 Te4 Mn1 103.75(4) 9 .
Mn2 Te4 Mn1 103.75(4) 9 .
Ga2 Te4 Ga1 104.00(4) 9 2
Mn2 Te4 Ga1 104.00(4) 9 2
Mn1 Te4 Ga1 104.98(5) . 2
Ga2 Te4 Mn1 104.00(4) 9 2
Mn2 Te4 Mn1 104.00(4) 9 2
Mn1 Te4 Mn1 104.98(5) . 2
Ga1 Te4 Mn1 0.00(6) 2 2
Ga2 Te4 Rb1 150.38(4) 9 .
Mn2 Te4 Rb1 150.38(4) 9 .
Mn1 Te4 Rb1 93.99(3) . .
Ga1 Te4 Rb1 93.83(3) 2 .
Mn1 Te4 Rb1 93.83(3) 2 .

loop_
_geom_bond_atom_site_label_1
_geom_bond_atom_site_label_2
_geom_bond_distance
_geom_bond_site_symmetry_2
Rb1 Te4 4.058(3) .
Rb1 Te4 4.058(3) 3
Rb1 Te4 4.058(3) 2
Rb1 Te1 4.073(3) 3
Rb1 Te1 4.073(3) 2
Rb1 Te1 4.073(3) .
Rb1 Te2 4.0940(5) .
Rb1 Te2 4.0940(5) 2
Rb1 Te2 4.0940(5) 3
Rb1 Te3 4.1190(6) 3
Rb1 Te3 4.1190(6) .
Rb1 Te3 4.1190(6) 2
Mn1 Te4 2.6736(10) .
Mn1 Te4 2.6838(10) 3
Mn1 Te1 2.6845(14) 1_556
Mn1 Te2 2.7258(10) 5
Mn2 Te4 2.6575(12) 5_554
Mn2 Te3 2.6724(14) .
Mn2 Te1 2.6742(10) .
Mn2 Te3 2.7128(10) 8_544
Mn3 Te1 2.6239(9) .
Mn3 Te2 2.6357(9) 9_554
Mn3 Te3 2.6553(9) 9_554
Mn3 Te2 2.6680(12) .
Te1 Ga1 2.6845(14) 1_554
Te1 Mn1 2.6845(14) 1_554
Te2 Ga3 2.6356(9) 5
Te2 Mn3 2.6356(9) 5
Te2 Ga1 2.7258(10) 9_554
Te2 Mn1 2.7258(10) 9_554
Te3 Ga3 2.6554(9) 5
Te3 Mn3 2.6554(9) 5
Te3 Ga2 2.7127(10) 6
Te3 Mn2 2.7127(10) 6
Te4 Ga2 2.6575(12) 9
Te4 Mn2 2.6575(12) 9
Te4 Ga1 2.6838(10) 2
Te4 Mn1 2.6838(10) 2
